data_7119845
loop_
_publ_author_name
'Maji, Ram Chandra'
'Das, Partha Pratim'
'Bhandari, Anirban'
'Mishra, Saikat'
'Maji, Milan'
'Ghiassi, Kamran B.'
'Olmstead, Marilyn M.'
'Patra, Apurba K.'

_publ_section_title
;
 Mixed valence copper-sulfur clusters of highest nuclearity: a Cu8 wheel
 and a Cu16 nanoball.
;
_journal_issue 23
_journal_name_full 'Chemical communications (Cambridge, England)'
_journal_page_first 3334
_journal_page_last 3337
_journal_paper_doi 10.1039/c6cc08301c
_journal_volume 53
_journal_year 2017
_chemical_absolute_configuration ad
_chemical_formula_moiety 'C96 H120 Cu16 N12 O6 S25, Cl O4, 4(O)'
_chemical_formula_sum 'C96 H120 Cl Cu16 N12 O14 S25'
_chemical_formula_weight 3519.62
_chemical_name_common '[(L2)~12~Cu^I^~5~Cu^II^~11~(\m~4~-S)(\m~4~-O)~6~][ClO~4~]^.^4H~2~O'
_chemical_properties_physical ', Air-sensitive'
_space_group_crystal_system trigonal
_space_group_IT_number 159
_space_group_name_Hall 'P 3 -2c'
_space_group_name_H-M_alt 'P 3 1 c'
_symmetry_space_group_name_Hall 'P 3 -2c'
_symmetry_space_group_name_H-M 'P 3 1 c'
_atom_sites_solution_hydrogens mixed
_atom_sites_solution_primary direct
_atom_sites_solution_secondary difmap
_audit_creation_method SHELXL-2014/7
_audit_update_record
;
2016-07-19 deposited with the CCDC.
2016-12-02 downloaded from the CCDC.
;
_cell_angle_alpha 90
_cell_angle_beta 90
_cell_angle_gamma 120
_cell_formula_units_Z 2
_cell_length_a 18.1253(7)
_cell_length_b 18.1253(7)
_cell_length_c 29.8697(14)
_cell_measurement_reflns_used 9000
_cell_measurement_temperature 100(2)
_cell_measurement_theta_max 40.2
_cell_measurement_theta_min 3.0
_cell_volume 8498.3(6)
_computing_cell_refinement 'SAINT (Bruker, 2014)'
_computing_data_collection 'Apex2 (Bruker, 2014)'
_computing_data_reduction 'SAINT (Bruker, 2014)'
_computing_publication_material 'SHELXL-2014 (Sheldrick, 2014)'
_computing_structure_refinement 'SHELXL-2014/7 (Sheldrick, 2014)'
_computing_structure_solution 'SHELXS (Sheldrick, 2008)'
_diffrn_ambient_temperature 100(2)
_diffrn_detector_area_resol_mean 10.42
_diffrn_measured_fraction_theta_full 1.000
_diffrn_measured_fraction_theta_max 1.000
_diffrn_measurement_device_type 'Bruker D8 with PHOTON 100 CMOS detector'
_diffrn_measurement_method '\w/\f scans'
_diffrn_radiation_type synchrotron
_diffrn_radiation_wavelength 1.0332
_diffrn_reflns_av_R_equivalents 0.0769
_diffrn_reflns_av_unetI/netI 0.0559
_diffrn_reflns_Laue_measured_fraction_full 1.000
_diffrn_reflns_Laue_measured_fraction_max 1.000
_diffrn_reflns_limit_h_max 21
_diffrn_reflns_limit_h_min -21
_diffrn_reflns_limit_k_max 21
_diffrn_reflns_limit_k_min -21
_diffrn_reflns_limit_l_max 35
_diffrn_reflns_limit_l_min -35
_diffrn_reflns_number 65370
_diffrn_reflns_point_group_measured_fraction_full 1.000
_diffrn_reflns_point_group_measured_fraction_max 1.000
_diffrn_reflns_theta_full 38.298
_diffrn_reflns_theta_max 38.298
_diffrn_reflns_theta_min 2.131
_diffrn_source 'beamline 11.3.1 Advanced Light Source'
_exptl_absorpt_coefficient_mu 6.410
_exptl_absorpt_correction_T_max 0.748
_exptl_absorpt_correction_T_min 0.465
_exptl_absorpt_correction_type multi-scan
_exptl_absorpt_process_details 'SADABS (Sheldrick, 2014)'
_exptl_crystal_colour black
_exptl_crystal_density_diffrn 1.375
_exptl_crystal_description block
_exptl_crystal_F_000 3546
_exptl_crystal_size_max 0.140
_exptl_crystal_size_mid 0.100
_exptl_crystal_size_min 0.080
_refine_diff_density_max 1.809
_refine_diff_density_min -1.105
_refine_diff_density_rms 0.214
_refine_ls_abs_structure_details
;
 Refined as an inversion twin.
;
_refine_ls_abs_structure_Flack 0.16(3)
_refine_ls_extinction_method none
_refine_ls_goodness_of_fit_ref 1.427
_refine_ls_hydrogen_treatment constr
_refine_ls_matrix_type full
_refine_ls_number_parameters 236
_refine_ls_number_reflns 10246
_refine_ls_number_restraints 36
_refine_ls_restrained_S_all 1.431
_refine_ls_R_factor_all 0.1543
_refine_ls_R_factor_gt 0.1258
_refine_ls_shift/su_max 0.048
_refine_ls_shift/su_mean 0.002
_refine_ls_structure_factor_coef Fsqd
_refine_ls_weighting_details 'w=1/[\s^2^(Fo^2^)+(0.2000P)^2^] where P=(Fo^2^+2Fc^2^)/3'
_refine_ls_weighting_scheme calc
_refine_ls_wR_factor_gt 0.3432
_refine_ls_wR_factor_ref 0.3727
_reflns_Friedel_coverage 0.997
_reflns_Friedel_fraction_full 1.000
_reflns_Friedel_fraction_max 1.000
_reflns_number_gt 7295
_reflns_number_total 10246
_reflns_threshold_expression 'I > 2\s(I)'
_cod_data_source_file c6cc08301c2.cif
_cod_data_source_block kbg227
_cod_original_cell_volume 8498.3(8)
_cod_database_code 7119845
_shelx_shelxl_version_number 2014/7
_shelx_space_group_comment
;
The symmetry employed for this shelxl refinement is uniquely defined
by the following loop, which should always be used as a source of
symmetry information in preference to the above space-group names.
They are only intended as comments.
;
_shelx_estimated_absorpt_t_min 0.467
_shelx_estimated_absorpt_t_max 0.628

loop_
_space_group_symop_operation_xyz
'x, y, z'
'-y, x-y, z'
'-x+y, -x, z'
'y, x, z+1/2'
'x-y, -y, z+1/2'
'-x, -x+y, z+1/2'

loop_
_atom_site_label
_atom_site_type_symbol
_atom_site_fract_x
_atom_site_fract_y
_atom_site_fract_z
_atom_site_U_iso_or_equiv
_atom_site_adp_type
_atom_site_occupancy
_atom_site_site_symmetry_order
_atom_site_calc_flag
_atom_site_refinement_flags_posn
_atom_site_refinement_flags_adp
_atom_site_refinement_flags_occupancy
Cu1 Cu 0.6667 0.3333 0.5854(2) 0.0886(16) Uani 1 3 d S T P
Cu2 Cu 0.52700(17) 0.26319(19) 0.48065(10) 0.0690(8) Uani 1 1 d . . .
Cu3 Cu 0.44440(18) 0.2937(2) 0.55283(11) 0.0818(10) Uani 1 1 d . . .
Cu4 Cu 0.50164(19) 0.09936(19) 0.47252(11) 0.0758(9) Uani 1 1 d . . .
Cu5 Cu 0.5101(2) 0.1835(2) 0.60062(12) 0.0900(11) Uani 1 1 d . . .
Cu6 Cu 0.64131(18) 0.19114(17) 0.40105(11) 0.0713(8) Uani 1 1 d . . .
S1 S 0.4567(3) 0.1470(3) 0.5309(2) 0.0651(13) Uani 1 1 d . . .
C1 C 0.3410(17) 0.0940(18) 0.5333(9) 0.079(6) Uiso 1 1 d . . .
H1A H 0.3195 0.0940 0.5029 0.095 Uiso 1 1 calc R U .
H1B H 0.3191 0.0339 0.5420 0.095 Uiso 1 1 calc R U .
C2 C 0.309(3) 0.128(2) 0.5612(15) 0.136(13) Uiso 1 1 d D . .
H2A H 0.3293 0.1244 0.5916 0.163 Uiso 1 1 calc R U .
H2B H 0.2465 0.0893 0.5612 0.163 Uiso 1 1 calc R U .
S2 S 0.3612(7) 0.3843(6) 0.5908(4) 0.135(4) Uani 1 1 d G . .
N1 N 0.3245(12) 0.2149(8) 0.5557(8) 0.104(7) Uani 1 1 d DG U .
C3 C 0.2566(9) 0.2205(7) 0.5603(7) 0.106(9) Uiso 1 1 d G . .
H3 H 0.2025 0.1735 0.5528 0.127 Uiso 1 1 d G U .
C4 C 0.2633(6) 0.2985(8) 0.5769(6) 0.107(9) Uiso 1 1 d DG . .
C5 C 0.1985(8) 0.3175(14) 0.5813(11) 0.159(17) Uiso 1 1 d DG . .
C6 C 0.2301(12) 0.4023(15) 0.5967(12) 0.300 Uiso 1 1 d G U .
H6 H 0.1950 0.4264 0.6021 0.360 Uiso 1 1 d G U .
C7 C 0.3162(12) 0.4453(9) 0.6031(8) 0.33(6) Uiso 1 1 d G . .
H7 H 0.3476 0.5026 0.6131 0.390 Uiso 1 1 d G U .
C8 C 0.1047(8) 0.251(2) 0.5720(17) 0.400 Uiso 1 1 d G U .
H8A H 0.1012 0.1988 0.5619 0.600 Uiso 1 1 d G U .
H8B H 0.0721 0.2400 0.5990 0.600 Uiso 1 1 d G U .
H8C H 0.0824 0.2718 0.5494 0.600 Uiso 1 1 d G U .
S3 S 0.5380(3) 0.2267(3) 0.40684(16) 0.0570(11) Uani 1 1 d . . .
C9 C 0.440(2) 0.150(2) 0.3833(11) 0.097(8) Uiso 1 1 d . . .
H9A H 0.3939 0.1537 0.3986 0.117 Uiso 1 1 calc R U .
H9B H 0.4396 0.1647 0.3515 0.117 Uiso 1 1 calc R U .
C10 C 0.419(2) 0.055(2) 0.3852(11) 0.107(9) Uiso 1 1 d . . .
H10A H 0.3622 0.0189 0.3711 0.128 Uiso 1 1 calc R U .
H10B H 0.4613 0.0490 0.3675 0.128 Uiso 1 1 calc R U .
S4 S 0.4261(7) -0.0737(6) 0.5107(3) 0.119(3) Uani 1 1 d G . .
N2 N 0.4167(13) 0.0234(11) 0.4322(5) 0.092(6) Uani 1 1 d DG U .
C11 C 0.3550(11) -0.0546(11) 0.4330(5) 0.121(11) Uiso 1 1 d DG . .
H11 H 0.3130 -0.0754 0.4101 0.145 Uiso 1 1 d G U .
C12 C 0.3501(8) -0.1103(8) 0.4690(5) 0.125(12) Uiso 1 1 d DG . .
C13 C 0.2862(13) -0.1935(10) 0.4766(8) 0.20(3) Uiso 1 1 d DG . .
C14 C 0.3012(15) -0.2265(9) 0.5166(9) 0.24(4) Uiso 1 1 d G . .
H14 H 0.2646 -0.2828 0.5271 0.290 Uiso 1 1 d G U .
C15 C 0.3738(12) -0.1691(8) 0.5383(5) 0.148(15) Uiso 1 1 d G . .
H15 H 0.3930 -0.1807 0.5655 0.178 Uiso 1 1 d G U .
C16 C 0.2093(18) -0.2438(16) 0.4474(12) 0.31(6) Uiso 1 1 d G . .
H16A H 0.2117 -0.2097 0.4223 0.471 Uiso 1 1 d G U .
H16B H 0.2087 -0.2942 0.4370 0.471 Uiso 1 1 d G U .
H16C H 0.1586 -0.2596 0.4644 0.471 Uiso 1 1 d G U .
S5 S 0.6319(4) 0.1177(3) 0.48602(19) 0.0642(13) Uani 1 1 d . . .
C17 C 0.658(2) 0.043(2) 0.4526(10) 0.092(7) Uiso 1 1 d . . .
H17A H 0.7195 0.0734 0.4450 0.111 Uiso 1 1 calc R U .
H17B H 0.6459 -0.0070 0.4711 0.111 Uiso 1 1 calc R U .
C18 C 0.607(2) 0.015(2) 0.4111(10) 0.093(8) Uiso 1 1 d . . .
H18A H 0.5460 -0.0131 0.4190 0.112 Uiso 1 1 calc R U .
H18B H 0.6170 -0.0286 0.3963 0.112 Uiso 1 1 calc R U .
S6 S 0.6794(6) 0.2203(5) 0.3032(2) 0.104(2) Uani 1 1 d G . .
N3 N 0.6297(13) 0.0915(9) 0.3763(4) 0.083(6) Uani 1 1 d DG U .
C19 C 0.6343(11) 0.0620(6) 0.3377(4) 0.101(9) Uiso 1 1 d DG . .
H19 H 0.6223 0.0049 0.3349 0.122 Uiso 1 1 d G U .
C20 C 0.6577(9) 0.1164(5) 0.2987(3) 0.102(9) Uiso 1 1 d DG . .
C21 C 0.6708(15) 0.0973(9) 0.2555(4) 0.168(19) Uiso 1 1 d DG . .
C22 C 0.6973(16) 0.1684(11) 0.2264(3) 0.18(2) Uiso 1 1 d G . .
H22 H 0.7087 0.1671 0.1955 0.221 Uiso 1 1 d G U .
C23 C 0.7048(11) 0.2385(8) 0.2476(3) 0.136(14) Uiso 1 1 d G . .
H23 H 0.7222 0.2913 0.2332 0.163 Uiso 1 1 d G U .
C24 C 0.660(2) 0.0134(12) 0.2403(6) 0.18(2) Uiso 1 1 d G . .
H24A H 0.6417 -0.0255 0.2651 0.266 Uiso 1 1 d G U .
H24B H 0.6179 -0.0097 0.2170 0.266 Uiso 1 1 d G U .
H24C H 0.7132 0.0217 0.2292 0.266 Uiso 1 1 d G U .
S7 S 0.5528(4) 0.3580(4) 0.6030(2) 0.0725(15) Uani 1 1 d . . .
C25 C 0.509(2) 0.324(2) 0.6605(11) 0.096(8) Uiso 1 1 d . . .
H25A H 0.5571 0.3327 0.6801 0.115 Uiso 1 1 calc R U .
H25B H 0.4904 0.3639 0.6711 0.115 Uiso 1 1 calc R U .
C26 C 0.447(3) 0.247(3) 0.6668(17) 0.146(15) Uiso 1 1 d . . .
H26A H 0.3978 0.2413 0.6493 0.175 Uiso 1 1 calc R U .
H26B H 0.4306 0.2425 0.6987 0.175 Uiso 1 1 calc R U .
S8 S 0.4178(7) 0.0003(5) 0.6301(4) 0.132(3) Uani 1 1 d G . .
N4 N 0.4529(14) 0.1737(7) 0.6570(7) 0.108(8) Uani 1 1 d DG U .
C27 C 0.4359(13) 0.1230(9) 0.6907(5) 0.102(9) Uiso 1 1 d DG . .
H27 H 0.4355 0.1425 0.7202 0.122 Uiso 1 1 d G U .
C28 C 0.4175(10) 0.0366(8) 0.6835(3) 0.106(9) Uiso 1 1 d DG . .
C29 C 0.4032(19) -0.0243(13) 0.7156(4) 0.156(16) Uiso 1 1 d DG . .
C30 C 0.391(2) -0.1007(11) 0.6958(6) 0.18(2) Uiso 1 1 d G . .
H30 H 0.3802 -0.1499 0.7125 0.212 Uiso 1 1 d G U .
C31 C 0.3979(13) -0.0963(6) 0.6502(6) 0.17(2) Uiso 1 1 d G . .
H31 H 0.3920 -0.1416 0.6318 0.208 Uiso 1 1 d G U .
C32 C 0.401(3) -0.013(2) 0.7653(4) 0.28(4) Uiso 1 1 d G . .
H32A H 0.4106 0.0434 0.7715 0.413 Uiso 1 1 d G U .
H32B H 0.3467 -0.0544 0.7769 0.413 Uiso 1 1 d G U .
H32C H 0.4451 -0.0194 0.7794 0.413 Uiso 1 1 d G U .
S9 S 0.6667 0.3333 0.5077(2) 0.0386(14) Uani 1 3 d S T P
O1 O 0.5725(11) 0.3068(11) 0.5634(6) 0.077(4) Uiso 1 1 d . . .
O2 O 0.587(3) 0.225(3) 0.4631(14) 0.183(14) Uiso 1 1 d . . .
Cl1 Cl 0.3333 -0.3333 0.6352(3) 0.071(2) Uani 1 3 d DS T P
O3 O 0.3333 -0.3333 0.5873(8) 0.100 Uiso 1 3 d DS U P
O4 O 0.4184(11) -0.2944(14) 0.6534(7) 0.100 Uiso 1 1 d D U .
O1W O 0.0000 0.0000 0.5461(12) 0.098(9) Uiso 1 3 d S . P
O2W O 0.413(2) 0.214(3) 0.8159(12) 0.167(11) Uiso 1 1 d . . .

loop_
_atom_site_aniso_label
_atom_site_aniso_U_11
_atom_site_aniso_U_22
_atom_site_aniso_U_33
_atom_site_aniso_U_23
_atom_site_aniso_U_13
_atom_site_aniso_U_12
Cu1 0.082(2) 0.082(2) 0.101(4) 0.000 0.000 0.0412(11)
Cu2 0.0621(15) 0.0667(16) 0.0760(17) -0.0060(13) -0.0015(13) 0.0306(13)
Cu3 0.0523(15) 0.081(2) 0.0845(19) -0.0013(15) 0.0089(13) 0.0121(14)
Cu4 0.0716(18) 0.0654(17) 0.0873(19) -0.0152(14) -0.0164(14) 0.0319(14)
Cu5 0.078(2) 0.100(2) 0.082(2) -0.0149(18) 0.0182(16) 0.0362(18)
Cu6 0.0705(17) 0.0518(14) 0.094(2) -0.0156(13) -0.0048(14) 0.0324(13)
S1 0.048(3) 0.053(3) 0.090(4) 0.006(2) 0.006(2) 0.023(2)
S2 0.127(7) 0.103(6) 0.174(10) -0.018(6) 0.044(7) 0.055(6)
N1 0.070(10) 0.102(12) 0.146(14) -0.007(10) 0.012(9) 0.049(9)
S3 0.063(3) 0.057(3) 0.055(3) -0.003(2) -0.009(2) 0.034(2)
S4 0.158(8) 0.089(5) 0.116(6) 0.022(5) 0.028(6) 0.066(6)
N2 0.082(10) 0.073(10) 0.096(11) 0.004(9) -0.010(9) 0.020(8)
S5 0.067(3) 0.059(3) 0.071(3) -0.001(2) 0.000(2) 0.035(3)
S6 0.130(7) 0.097(5) 0.086(5) -0.007(4) -0.009(4) 0.057(5)
N3 0.093(11) 0.084(10) 0.082(10) -0.023(8) 0.007(8) 0.051(9)
S7 0.064(3) 0.063(3) 0.082(4) -0.007(3) -0.003(3) 0.026(3)
S8 0.112(7) 0.071(4) 0.182(9) 0.005(5) 0.021(6) 0.022(4)
N4 0.115(13) 0.120(13) 0.102(12) 0.002(10) 0.035(10) 0.068(10)
S9 0.036(2) 0.036(2) 0.044(4) 0.000 0.000 0.0179(10)
Cl1 0.066(3) 0.066(3) 0.080(6) 0.000 0.000 0.0328(16)

loop_
_atom_type_symbol
_atom_type_description
_atom_type_scat_dispersion_real
_atom_type_scat_dispersion_imag
_atom_type_scat_source
C C 0.0080 0.0038 'International Tables Vol C Tables 4.2.6.8 and 6.1.1.4'
H H 0.0000 0.0000 'International Tables Vol C Tables 4.2.6.8 and 6.1.1.4'
N N 0.0145 0.0076 'International Tables Vol C Tables 4.2.6.8 and 6.1.1.4'
S S 0.2151 0.2605 'International Tables Vol C Tables 4.2.6.8 and 6.1.1.4'
Cu Cu -0.1704 2.4123 'International Tables Vol C Tables 4.2.6.8 and 6.1.1.4'
Cl Cl 0.2500 0.3316 'International Tables Vol C Tables 4.2.6.8 and 6.1.1.4'
O O 0.0240 0.0138 'International Tables Vol C Tables 4.2.6.8 and 6.1.1.4'

loop_
_geom_angle_atom_site_label_1
_geom_angle_atom_site_label_2
_geom_angle_atom_site_label_3
_geom_angle
_geom_angle_site_symmetry_1
_geom_angle_site_symmetry_3
_geom_angle_publ_flag
O1 Cu1 O1 105.4(7) 2_655 . y
O1 Cu1 O1 105.4(7) 2_655 3_665 ?
O1 Cu1 O1 105.4(7) . 3_665 ?
O1 Cu1 S9 66.7(6) 2_655 . ?
O1 Cu1 S9 66.7(6) . . y
O1 Cu1 S9 66.7(6) 3_665 . ?
O1 Cu1 S7 43.7(6) 2_655 2_655 ?
O1 Cu1 S7 99.2(6) . 2_655 y
O1 Cu1 S7 145.5(6) 3_665 2_655 ?
S9 Cu1 S7 102.7(2) . 2_655 ?
O1 Cu1 S7 99.2(6) 2_655 3_665 ?
O1 Cu1 S7 145.5(6) . 3_665 ?
O1 Cu1 S7 43.7(6) 3_665 3_665 ?
S9 Cu1 S7 102.7(2) . 3_665 ?
S7 Cu1 S7 115.29(16) 2_655 3_665 ?
O1 Cu1 S7 145.5(6) 2_655 . y
O1 Cu1 S7 43.7(6) . . y
O1 Cu1 S7 99.2(6) 3_665 . ?
S9 Cu1 S7 102.7(2) . . y
S7 Cu1 S7 115.29(16) 2_655 . y
S7 Cu1 S7 115.29(16) 3_665 . ?
O1 Cu1 Cu5 52.5(6) 2_655 2_655 ?
O1 Cu1 Cu5 157.9(6) . 2_655 ?
O1 Cu1 Cu5 82.7(6) 3_665 2_655 ?
S9 Cu1 Cu5 99.29(15) . 2_655 ?
S7 Cu1 Cu5 66.13(17) 2_655 2_655 ?
S7 Cu1 Cu5 51.61(17) 3_665 2_655 ?
S7 Cu1 Cu5 156.8(3) . 2_655 ?
O2 Cu2 S9 64.9(17) . . y
O2 Cu2 S3 53.8(15) . . y
S9 Cu2 S3 104.9(2) . . y
O2 Cu2 S5 154.4(16) . 3_665 y
S9 Cu2 S5 103.33(17) . 3_665 ?
S3 Cu2 S5 113.4(2) . 3_665 ?
O2 Cu2 S1 90.2(16) . . y
S9 Cu2 S1 102.7(2) . . y
S3 Cu2 S1 115.4(2) . . y
S5 Cu2 S1 115.1(2) 3_665 . ?
O2 Cu2 O2 93(3) . 3_665 y
S9 Cu2 O2 54.5(10) . 3_665 y
S3 Cu2 O2 88.4(10) . 3_665 ?
S5 Cu2 O2 63.0(11) 3_665 3_665 ?
S1 Cu2 O2 152.0(10) . 3_665 ?
O2 Cu2 O1 105.0(16) . . y
S9 Cu2 O1 54.1(4) . . y
S3 Cu2 O1 157.4(4) . . y
S5 Cu2 O1 82.6(4) 3_665 . y
S1 Cu2 O1 67.5(4) . . y
O2 Cu2 O1 84.8(10) 3_665 . ?
O2 Cu2 Cu4 46.4(17) . . ?
S9 Cu2 Cu4 99.61(12) . . ?
S3 Cu2 Cu4 66.87(16) . . ?
S5 Cu2 Cu4 155.89(18) 3_665 . ?
S1 Cu2 Cu4 51.58(17) . . ?
O2 Cu2 Cu4 139.2(11) 3_665 . ?
O1 Cu2 Cu4 105.5(4) . . ?
N1 Cu3 O1 143.6(7) . . y
N1 Cu3 S7 136.4(8) . . y
O1 Cu3 S7 42.7(5) . . y
N1 Cu3 S5 112.7(8) . 3_665 y
O1 Cu3 S5 92.5(5) . 3_665 y
S7 Cu3 S5 108.9(2) . 3_665 y
N1 Cu3 Cu2 113.5(5) . . ?
O1 Cu3 Cu2 60.5(4) . . ?
S7 Cu3 Cu2 101.2(2) . . ?
S5 Cu3 Cu2 53.72(16) 3_665 . ?
N1 Cu3 S1 84.4(3) . . y
O1 Cu3 S1 64.6(5) . . y
S7 Cu3 S1 100.2(2) . . y
S5 Cu3 S1 101.0(2) 3_665 . y
Cu2 Cu3 S1 49.32(15) . . ?
N1 Cu3 S2 72.2(3) . . y
O1 Cu3 S2 132.6(5) . . y
S7 Cu3 S2 90.8(3) . . y
S5 Cu3 S2 96.6(3) 3_665 . y
Cu2 Cu3 S2 150.2(3) . . ?
S1 Cu3 S2 154.8(2) . . y
N2 Cu4 O2 127.7(12) . . y
N2 Cu4 S5 129.1(7) . . y
O2 Cu4 S5 72.7(13) . . y
N2 Cu4 S1 116.7(7) . . y
O2 Cu4 S1 84.3(12) . . y
S5 Cu4 S1 110.9(2) . . y
N2 Cu4 Cu2 118.2(5) . . ?
O2 Cu4 Cu2 36.0(12) . . ?
S5 Cu4 Cu2 103.07(18) . . ?
S1 Cu4 Cu2 54.95(16) . . ?
N2 Cu4 S3 85.7(3) . . y
O2 Cu4 S3 42.0(12) . . y
S5 Cu4 S3 101.8(2) . . y
S1 Cu4 S3 101.7(2) . . y
N2 Cu4 S4 72.4(3) . . y
O2 Cu4 S4 158.8(13) . . y
S5 Cu4 S4 89.0(3) . . y
S1 Cu4 S4 92.5(3) . . y
S3 Cu4 S4 157.6(2) . . y
N4 Cu5 O1 120.2(6) . . y
N4 Cu5 S1 130.0(7) . . y
O1 Cu5 S1 76.3(5) . . y
N4 Cu5 S7 117.9(8) . 2_655 y
O1 Cu5 S7 86.7(5) . 2_655 ?
S1 Cu5 S7 109.3(2) . 2_655 y
O1 Cu5 Cu1 36.1(4) . . ?
S1 Cu5 Cu1 102.3(2) . . ?
S7 Cu5 Cu1 54.29(17) 2_655 . ?
N4 Cu5 S7 85.2(3) . . y
O1 Cu5 S7 35.0(5) . . y
S1 Cu5 S7 100.7(2) . . y
S7 Cu5 S7 101.9(3) 2_655 . y
Cu1 Cu5 S7 49.55(14) . . ?
N3 Cu6 S3 126.5(7) . . y
N3 Cu6 S3 120.6(6) . 2_655 y
S3 Cu6 S3 109.9(3) . 2_655 y
N3 Cu6 O2 135.6(13) . . y
S3 Cu6 O2 49.1(11) . . y
S3 Cu6 O2 93.9(12) 2_655 . ?
N3 Cu6 S5 87.0(3) . . y
S3 Cu6 S5 101.6(2) . . y
S3 Cu6 S5 99.6(2) 2_655 . y
O2 Cu6 S5 58.2(11) . . y
N3 Cu6 Cu2 121.9(5) . 2_655 ?
S3 Cu6 Cu2 101.64(17) . 2_655 ?
S3 Cu6 Cu2 52.76(15) 2_655 2_655 ?
O2 Cu6 Cu2 56.7(11) . 2_655 ?
S5 Cu6 Cu2 49.37(14) . 2_655 ?
C1 S1 Cu5 109.4(9) . . ?
C1 S1 Cu4 111.6(9) . . ?
Cu5 S1 Cu4 129.6(3) . . ?
C1 S1 Cu2 117.4(9) . . ?
Cu5 S1 Cu2 111.3(3) . . ?
Cu4 S1 Cu2 73.5(2) . . ?
C1 S1 Cu3 83.0(9) . . ?
Cu5 S1 Cu3 74.8(2) . . ?
Cu4 S1 Cu3 137.8(3) . . ?
Cu2 S1 Cu3 64.89(16) . . ?
C2 C1 S1 116(3) . . ?
C2 C1 H1A 108.3 . . ?
S1 C1 H1A 108.3 . . ?
C2 C1 H1B 108.4 . . ?
S1 C1 H1B 108.3 . . ?
H1A C1 H1B 107.4 . . ?
C1 C2 N1 122(3) . . ?
C1 C2 H2A 106.8 . . ?
N1 C2 H2A 106.8 . . ?
Cu3 C2 H2A 89.4 . . ?
Cu5 C2 H2A 48.5 . . ?
C1 C2 H2B 106.8 . . ?
N1 C2 H2B 106.8 . . ?
H2A C2 H2B 106.7 . . ?
C7 S2 C4 91.5 . . ?
C7 S2 Cu3 169.3(8) . . ?
C4 S2 Cu3 89.3(4) . . ?
C3 N1 C2 113(2) . . ?
C3 N1 Cu3 135.8(5) . . ?
C2 N1 Cu3 110(2) . . ?
N1 C3 C4 119.8 . . ?
N1 C3 H3 120.2 . . ?
C4 C3 H3 120.1 . . ?
Cu3 C3 H3 145.1 . . ?
C5 C4 C3 127.5 . . ?
C5 C4 S2 111.8 . . ?
C3 C4 S2 120.6 . . ?
C4 C5 C6 111.4 . . ?
C4 C5 C8 121.8 . . ?
C6 C5 C8 126.7 . . ?
C7 C6 C5 113.0 . . ?
C7 C6 H6 123.5 . . ?
C5 C6 H6 123.5 . . ?
C6 C7 S2 112.3 . . ?
C6 C7 H7 123.9 . . ?
S2 C7 H7 123.8 . . ?
C5 C8 H8A 109.5 . . ?
C5 C8 H8B 109.5 . . ?
H8A C8 H8B 109.4 . . ?
C5 C8 H8C 109.5 . . ?
H8A C8 H8C 109.5 . . ?
H8B C8 H8C 109.5 . . ?
C9 S3 O2 128.9(19) . . ?
C9 S3 Cu6 113.0(11) . . ?
O2 S3 Cu6 66.6(13) . . ?
C9 S3 Cu6 109.1(11) . 3_665 ?
O2 S3 Cu6 106.5(14) . 3_665 ?
Cu6 S3 Cu6 128.9(3) . 3_665 ?
C9 S3 Cu2 113.8(11) . . ?
O2 S3 Cu2 44.2(13) . . ?
Cu6 S3 Cu2 110.6(2) . . ?
Cu6 S3 Cu2 75.71(18) 3_665 . ?
C9 S3 Cu4 84.2(11) . . ?
O2 S3 Cu4 45.5(15) . . ?
Cu6 S3 Cu4 73.25(17) . . ?
Cu6 S3 Cu4 139.4(2) 3_665 . ?
Cu2 S3 Cu4 63.99(16) . . ?
C10 C9 S3 117(2) . . ?
C10 C9 H9A 108.1 . . ?
S3 C9 H9A 108.0 . . ?
S3 C9 H9B 108.0 . . ?
H9A C9 H9B 107.3 . . ?
N2 C10 C9 113(3) . . ?
N2 C10 Cu4 35.2(12) . . ?
C9 C10 Cu4 85.2(18) . . ?
N2 C10 H10A 108.9 . . ?
C9 C10 H10A 108.9 . . ?
Cu4 C10 H10A 141.5 . . ?
N2 C10 H10B 108.9 . . ?
C9 C10 H10B 109.0 . . ?
Cu4 C10 H10B 100.4 . . ?
H10A C10 H10B 107.8 . . ?
C15 S4 C12 91.5 . . ?
C15 S4 Cu4 170.9(7) . . ?
C12 S4 Cu4 89.2(4) . . ?
C11 N2 C10 106.0(18) . . ?
C11 N2 Cu4 136.6(4) . . ?
C10 N2 Cu4 117.4(17) . . ?
N2 C11 C12 119.8 . . ?
N2 C11 H11 120.2 . . ?
C12 C11 H11 120.1 . . ?
C13 C12 C11 127.5 . . ?
C13 C12 S4 111.8 . . ?
C11 C12 S4 120.6 . . ?
C12 C13 C14 111.4 . . ?
C12 C13 C16 125.5 . . ?
C14 C13 C16 123.1 . . ?
C15 C14 C13 113.0 . . ?
C15 C14 H14 123.5 . . ?
C13 C14 H14 123.5 . . ?
C14 C15 S4 112.3 . . ?
C14 C15 H15 123.9 . . ?
S4 C15 H15 123.8 . . ?
C13 C16 H16A 109.5 . . ?
C13 C16 H16B 109.5 . . ?
H16A C16 H16B 109.5 . . ?
C13 C16 H16C 109.5 . . ?
H16A C16 H16C 109.5 . . ?
H16B C16 H16C 109.5 . . ?
C17 S5 Cu4 114.4(10) . . ?
C17 S5 Cu3 108.3(10) . 2_655 ?
Cu4 S5 Cu3 128.7(3) . 2_655 ?
C17 S5 Cu2 114.1(10) . 2_655 ?
Cu4 S5 Cu2 110.4(2) . 2_655 ?
Cu3 S5 Cu2 74.4(2) 2_655 2_655 ?
C17 S5 Cu6 83.5(10) . . ?
Cu4 S5 Cu6 73.79(19) . . ?
Cu3 S5 Cu6 139.6(3) 2_655 . ?
Cu2 S5 Cu6 65.65(17) 2_655 . ?
C18 C17 S5 111(2) . . ?
C18 C17 H17A 109.5 . . ?
S5 C17 H17A 109.5 . . ?
C18 C17 H17B 109.5 . . ?
S5 C17 H17B 109.5 . . ?
H17A C17 H17B 108.1 . . ?
C17 C18 N3 113(2) . . ?
C17 C18 H18A 108.9 . . ?
N3 C18 H18A 108.9 . . ?
C17 C18 H18B 108.9 . . ?
N3 C18 H18B 108.9 . . ?
Cu6 C18 H18B 141.8 . . ?
Cu4 C18 H18B 159.0 . . ?
H18A C18 H18B 107.7 . . ?
C23 S6 C20 91.5 . . ?
C23 S6 Cu6 178.0(5) . . ?
C20 S6 Cu6 88.7(3) . . ?
C19 N3 C18 104.9(13) . . ?
C19 N3 Cu6 139.1(3) . . ?
C18 N3 Cu6 116.0(13) . . ?
N3 C19 C20 119.7 . . ?
N3 C19 H19 120.2 . . ?
C20 C19 H19 120.1 . . ?
C21 C20 C19 127.5 . . ?
C21 C20 S6 111.7 . . ?
C19 C20 S6 120.6 . . ?
C20 C21 C22 111.4 . . ?
C20 C21 C24 125.5 . . ?
C22 C21 C24 123.1 . . ?
C23 C22 C21 113.0 . . ?
C23 C22 H22 123.5 . . ?
C21 C22 H22 123.5 . . ?
C22 C23 S6 112.3 . . ?
C22 C23 H23 123.9 . . ?
S6 C23 H23 123.9 . . ?
C21 C24 H24A 109.5 . . ?
C21 C24 H24B 109.5 . . ?
H24A C24 H24B 109.5 . . ?
C21 C24 H24C 109.5 . . ?
H24A C24 H24C 109.5 . . ?
H24B C24 H24C 109.5 . . ?
O1 S7 C25 130.7(12) . . ?
O1 S7 Cu3 67.4(6) . . ?
C25 S7 Cu3 108.8(11) . . ?
O1 S7 Cu5 101.7(7) . 3_665 ?
C25 S7 Cu5 113.4(11) . 3_665 ?
Cu3 S7 Cu5 129.9(3) . 3_665 ?
O1 S7 Cu1 44.2(6) . . ?
C25 S7 Cu1 114.0(11) . . ?
Cu3 S7 Cu1 111.6(3) . . ?
Cu5 S7 Cu1 74.1(2) 3_665 . ?
O1 S7 Cu5 51.3(6) . . ?
C25 S7 Cu5 79.8(10) . . ?
Cu3 S7 Cu5 74.4(2) . . ?
Cu5 S7 Cu5 137.9(3) 3_665 . ?
Cu1 S7 Cu5 64.32(16) . . ?
C26 C25 S7 119(3) . . ?
C26 C25 H25A 107.6 . . ?
S7 C25 H25A 107.6 . . ?
Cu5 C25 H25A 96.0 . . ?
Cu3 C25 H25A 142.7 . . ?
Cu5 C25 H25A 82.4 3_665 . ?
C26 C25 H25B 107.6 . . ?
S7 C25 H25B 107.6 . . ?
H25A C25 H25B 107.0 . . ?
C25 C26 N4 123(4) . . ?
C25 C26 H26A 106.6 . . ?
N4 C26 H26A 106.6 . . ?
C25 C26 H26B 106.6 . . ?
N4 C26 H26B 106.6 . . ?
H26A C26 H26B 106.5 . . ?
C31 S8 C28 91.5 . . ?
C31 S8 Cu5 161.7(7) . . ?
C28 S8 Cu5 87.4(4) . . ?
C27 N4 C26 114(2) . . ?
C27 N4 Cu5 132.0(6) . . ?
C26 N4 Cu5 113(2) . . ?
N4 C27 C28 119.8 . . ?
N4 C27 H27 120.2 . . ?
C28 C27 H27 120.1 . . ?
Cu5 C27 H27 142.3 . . ?
C29 C28 C27 127.5 . . ?
C29 C28 S8 111.8 . . ?
C27 C28 S8 120.6 . . ?
C28 C29 C30 111.4 . . ?
C28 C29 C32 125.5 . . ?
C30 C29 C32 123.1 . . ?
C31 C30 C29 113.0 . . ?
C31 C30 H30 123.5 . . ?
C29 C30 H30 123.5 . . ?
C30 C31 S8 112.3 . . ?
C30 C31 H31 123.9 . . ?
S8 C31 H31 123.8 . . ?
C29 C32 H32A 109.5 . . ?
C29 C32 H32B 109.5 . . ?
H32A C32 H32B 109.5 . . ?
C29 C32 H32C 109.5 . . ?
H32A C32 H32C 109.5 . . ?
H32B C32 H32C 109.5 . . ?
Cu1 S9 Cu2 110.25(17) . . ?
Cu1 S9 Cu2 110.25(17) . 2_655 ?
Cu2 S9 Cu2 108.68(18) . 2_655 ?
Cu1 S9 Cu2 110.25(17) . 3_665 ?
Cu2 S9 Cu2 108.68(18) . 3_665 ?
Cu2 S9 Cu2 108.68(18) 2_655 3_665 ?
S7 O1 Cu1 92.1(9) . . ?
S7 O1 Cu5 93.7(8) . . ?
Cu1 O1 Cu5 91.4(8) . . ?
S7 O1 Cu3 69.9(7) . . ?
Cu1 O1 Cu3 161.9(10) . . ?
Cu5 O1 Cu3 89.2(6) . . ?
S7 O1 Cu2 136.7(9) . . ?
Cu1 O1 Cu2 125.9(9) . . ?
Cu5 O1 Cu2 104.0(7) . . ?
Cu3 O1 Cu2 71.2(5) . . ?
S7 O1 Cu5 46.8(5) . 3_665 ?
Cu1 O1 Cu5 65.0(6) . 3_665 ?
Cu5 O1 Cu5 129.0(7) . 3_665 ?
Cu3 O1 Cu5 101.0(6) . 3_665 ?
Cu2 O1 Cu5 126.6(6) . 3_665 ?
Cu2 O2 S3 82.0(19) . . ?
Cu2 O2 Cu4 98(2) . . ?
S3 O2 Cu4 92(2) . . ?
Cu2 O2 Cu6 146(2) . . ?
S3 O2 Cu6 64.3(12) . . ?
Cu4 O2 Cu6 90.3(17) . . ?
Cu2 O2 Cu2 132(2) . 2_655 ?
S3 O2 Cu2 129(2) . 2_655 ?
Cu4 O2 Cu2 113.6(19) . 2_655 ?
Cu6 O2 Cu2 72.5(13) . 2_655 ?
Cu2 O2 Cu6 57.2(13) . 3_665 ?
S3 O2 Cu6 40.7(9) . 3_665 ?
Cu4 O2 Cu6 124.5(18) . 3_665 ?
Cu6 O2 Cu6 90.9(13) . 3_665 ?
Cu2 O2 Cu6 119.4(17) 2_655 3_665 ?
O3 Cl1 O4 113.9(9) . 2_545 ?
O3 Cl1 O4 113.9(9) . 3_655 ?
O4 Cl1 O4 104.7(11) 2_545 3_655 ?
O3 Cl1 O4 113.9(9) . . ?
O4 Cl1 O4 104.7(11) 2_545 . ?
O4 Cl1 O4 104.7(11) 3_655 . ?

loop_
_geom_bond_atom_site_label_1
_geom_bond_atom_site_label_2
_geom_bond_distance
_geom_bond_site_symmetry_2
_geom_bond_publ_flag
Cu1 O1 1.659(17) 2_655 ?
Cu1 O1 1.659(17) . y
Cu1 O1 1.659(17) 3_665 ?
Cu1 S9 2.321(9) . y
Cu1 S7 2.377(6) 2_655 ?
Cu1 S7 2.377(7) 3_665 ?
Cu1 S7 2.377(6) . y
Cu1 Cu5 2.815(4) 2_655 y
Cu2 O2 1.65(4) . y
Cu2 S9 2.337(4) . y
Cu2 S3 2.339(6) . y
Cu2 S5 2.371(6) 3_665 y
Cu2 S1 2.373(6) . y
Cu2 O2 2.49(5) 3_665 y
Cu2 O1 2.604(17) . y
Cu2 Cu4 2.779(4) . y
Cu3 N1 1.912(19) . y
Cu3 O1 2.236(17) . y
Cu3 S7 2.275(7) . y
Cu3 S5 2.313(7) 3_665 y
Cu3 S1 2.854(7) . y
Cu3 S2 2.954(10) . y
Cu4 N2 1.897(19) . y
Cu4 O2 2.03(5) . y
Cu4 S5 2.250(6) . y
Cu4 S1 2.271(7) . y
Cu4 S3 2.843(6) . y
Cu4 S4 2.954(9) . y
Cu5 N4 1.938(19) . y
Cu5 O1 2.234(18) . y
Cu5 S1 2.252(7) . y
Cu5 S7 2.295(7) 2_655 y
Cu5 S7 2.857(7) . y
Cu6 N3 1.862(15) . y
Cu6 S3 2.271(6) . y
Cu6 S3 2.300(6) 2_655 y
Cu6 O2 2.31(4) . y
Cu6 S5 2.831(7) . y
Cu6 Cu2 2.847(4) 2_655 y
S1 C1 1.82(3) . ?
C1 C2 1.32(5) . ?
C1 H1A 0.9900 . ?
C1 H1B 0.9900 . ?
C2 N1 1.47(4) . ?
C2 H2A 0.9900 . ?
C2 H2B 0.9900 . ?
S2 C7 1.7098 . ?
S2 C4 1.7266 . ?
N1 C3 1.2924 . ?
C3 C4 1.4453 . ?
C3 H3 0.9497 . ?
C4 C5 1.3859 . ?
C5 C6 1.4215 . ?
C5 C8 1.5404 . ?
C6 C7 1.3647 . ?
C6 H6 0.9504 . ?
C7 H7 0.9491 . ?
C8 H8A 0.9601 . ?
C8 H8B 0.9600 . ?
C8 H8C 0.9598 . ?
S3 C9 1.77(3) . ?
S3 O2 1.91(4) . ?
S3 Cu6 2.300(6) 3_665 ?
C9 C10 1.56(5) . ?
C9 H9A 0.9900 . ?
C9 H9B 0.9900 . ?
C10 N2 1.51(4) . ?
C10 H10A 0.9900 . ?
C10 H10B 0.9900 . ?
S4 C15 1.7098 . ?
S4 C12 1.7267 . ?
N2 C11 1.2924 . ?
C11 C12 1.4450 . ?
C11 H11 0.9496 . ?
C12 C13 1.3860 . ?
C13 C14 1.4216 . ?
C13 C16 1.5037 . ?
C14 C15 1.3647 . ?
C14 H14 0.9503 . ?
C15 H15 0.9493 . ?
C16 H16A 0.9598 . ?
C16 H16B 0.9601 . ?
C16 H16C 0.9603 . ?
S5 C17 1.92(3) . ?
S5 Cu3 2.313(7) 2_655 ?
S5 Cu2 2.371(6) 2_655 ?
C17 C18 1.47(4) . ?
C17 H17A 0.9900 . ?
C17 H17B 0.9900 . ?
C18 N3 1.62(3) . ?
C18 H18A 0.9900 . ?
C18 H18B 0.9900 . ?
S6 C23 1.7099 . ?
S6 C20 1.7264 . ?
N3 C19 1.2922 . ?
C19 C20 1.4452 . ?
C19 H19 0.9497 . ?
C20 C21 1.3863 . ?
C21 C22 1.4214 . ?
C21 C24 1.5038 . ?
C22 C23 1.3646 . ?
C22 H22 0.9503 . ?
C23 H23 0.9490 . ?
C24 H24A 0.9600 . ?
C24 H24B 0.9599 . ?
C24 H24C 0.9600 . ?
S7 O1 1.644(18) . ?
S7 C25 1.86(3) . ?
S7 Cu5 2.295(7) 3_665 ?
C25 C26 1.31(6) . ?
C25 H25A 0.9900 . ?
C25 H25B 0.9900 . ?
C26 N4 1.41(5) . ?
C26 H26A 0.9900 . ?
C26 H26B 0.9900 . ?
S8 C31 1.7100 . ?
S8 C28 1.7266 . ?
N4 C27 1.2923 . ?
C27 C28 1.4452 . ?
C27 H27 0.9500 . ?
C28 C29 1.3856 . ?
C29 C30 1.4213 . ?
C29 C32 1.5042 . ?
C30 C31 1.3649 . ?
C30 H30 0.9504 . ?
C31 H31 0.9492 . ?
C32 H32A 0.9599 . ?
C32 H32B 0.9598 . ?
C32 H32C 0.9600 . ?
S9 Cu2 2.337(4) 2_655 ?
S9 Cu2 2.337(4) 3_665 ?
O1 Cu5 3.082(18) 3_665 ?
O2 Cu2 2.49(5) 2_655 ?
O2 Cu6 3.38(4) 3_665 ?
Cl1 O3 1.43(2) . ?
Cl1 O4 1.441(17) 2_545 ?
Cl1 O4 1.441(17) 3_655 ?
Cl1 O4 1.441(17) . ?
